data_7059366
loop_
_publ_author_name
'Vaddamanu, Moulali'
'Velappan, Kavitha'
'Prabusankar, Ganesan'

_publ_section_title
;
 Homoleptic and heteroleptic Zn(ii) selone catalysts for
 thioetherification of aryl halides without scrubbing oxygen
;
_journal_issue 9
_journal_name_full 'New Journal of Chemistry'
_journal_page_first 3574
_journal_page_last 3583
_journal_paper_doi 10.1039/C9NJ05818D
_journal_volume 44
_journal_year 2020
_chemical_formula_moiety 'C28 H48 N8 Se4 Zn, 2(B F5)'
_chemical_formula_sum 'C28 H48 B2 F10 N8 Se4 Zn'
_chemical_formula_weight 1089.61
_space_group_crystal_system tetragonal
_space_group_IT_number 88
_space_group_name_Hall '-I 4ad'
_space_group_name_H-M_alt 'I 41/a :2'
_symmetry_Int_Tables_number 88
_atom_sites_solution_primary iterative
_audit_creation_date 2019-11-14
_audit_creation_method
;
Olex2 1.2
(compiled 2018.05.29 svn.r3508 for OlexSys, GUI svn.r5506)
;
_audit_update_record
;
2019-11-22 deposited with the CCDC.	2020-01-08 downloaded from the CCDC.
;
_cell_angle_alpha 90
_cell_angle_beta 90
_cell_angle_gamma 90
_cell_formula_units_Z 4
_cell_length_a 12.4234(2)
_cell_length_b 12.4234(2)
_cell_length_c 27.7432(11)
_cell_measurement_reflns_used 1659
_cell_measurement_temperature 293(2)
_cell_measurement_theta_max 70.5810
_cell_measurement_theta_min 3.1832
_cell_volume 4281.9(2)
_computing_cell_refinement
;
CrysAlisPro, Agilent Technologies,
Version 1.171.35.19 (release 27-10-2011 CrysAlis171 .NET)
(compiled Oct 27 2011,15:02:11)
;
_computing_data_collection
;
CrysAlisPro, Agilent Technologies,
Version 1.171.35.19 (release 27-10-2011 CrysAlis171 .NET)
(compiled Oct 27 2011,15:02:11)
;
_computing_data_reduction
;
CrysAlisPro, Agilent Technologies,
Version 1.171.35.19 (release 27-10-2011 CrysAlis171 .NET)
(compiled Oct 27 2011,15:02:11)
;
_computing_molecular_graphics 'Olex2 (Dolomanov et al., 2009)'
_computing_publication_material 'Olex2 (Dolomanov et al., 2009)'
_computing_structure_refinement 'olex2.refine (Bourhis et al., 2015)'
_computing_structure_solution 'olex2.solve (Bourhis et al., 2015)'
_diffrn_ambient_temperature 293.0
_diffrn_detector_area_resol_mean 16.1293
_diffrn_measured_fraction_theta_full 0.9946
_diffrn_measured_fraction_theta_max 0.9769
_diffrn_measurement_details
;
#__ type_ start__ end____ width___ exp.time_
  1 omega  -57.00  -30.00   1.0000    1.5000
omega____ theta____ kappa____ phi______ frames
    -        0.0000  -57.0000   30.0000 27

#__ type_ start__ end____ width___ exp.time_
  2 omega  -14.00   14.00   1.0000    1.5000
omega____ theta____ kappa____ phi______ frames
    -        0.0000  -57.0000   30.0000 28

#__ type_ start__ end____ width___ exp.time_
  3 omega   36.00  117.00   1.0000    1.5700
omega____ theta____ kappa____ phi______ frames
    -       54.0000   57.0000  -30.0000 81

#__ type_ start__ end____ width___ exp.time_
  4 omega   15.00   69.00   1.0000    1.5700
omega____ theta____ kappa____ phi______ frames
    -       54.0000  -99.0000 -180.0000 54

#__ type_ start__ end____ width___ exp.time_
  5 omega   39.00   97.00   1.0000    1.5700
omega____ theta____ kappa____ phi______ frames
    -      108.0000 -111.0000  -60.0000 58

#__ type_ start__ end____ width___ exp.time_
  6 omega   39.00   99.00   1.0000    1.5700
omega____ theta____ kappa____ phi______ frames
    -      108.0000 -111.0000   90.0000 60

#__ type_ start__ end____ width___ exp.time_
  7 omega   39.00   71.00   1.0000    1.5700
omega____ theta____ kappa____ phi______ frames
    -      108.0000  -38.0000 -120.0000 32

#__ type_ start__ end____ width___ exp.time_
  8 omega   37.00   79.00   1.0000    1.5700
omega____ theta____ kappa____ phi______ frames
    -      108.0000  -38.0000  -90.0000 42

#__ type_ start__ end____ width___ exp.time_
  9 omega   38.00   89.00   1.0000    1.5700
omega____ theta____ kappa____ phi______ frames
    -      108.0000  -25.0000 -180.0000 51

#__ type_ start__ end____ width___ exp.time_
 10 omega   43.00   68.00   1.0000    1.5700
omega____ theta____ kappa____ phi______ frames
    -      108.0000  -25.0000  -30.0000 25
;
_diffrn_measurement_device_type 'SuperNova, Dual, Cu at zero, Eos'
_diffrn_measurement_method '\w scans'
_diffrn_orient_matrix_UB_11 0.0795398000
_diffrn_orient_matrix_UB_12 -0.0952308000
_diffrn_orient_matrix_UB_13 0.0001985000
_diffrn_orient_matrix_UB_21 -0.0929302000
_diffrn_orient_matrix_UB_22 -0.0777184000
_diffrn_orient_matrix_UB_23 -0.0119449000
_diffrn_orient_matrix_UB_31 0.0206524000
_diffrn_orient_matrix_UB_32 0.0168598000
_diffrn_orient_matrix_UB_33 -0.0541770000
_diffrn_radiation_monochromator mirror
_diffrn_radiation_type 'Cu K\a'
_diffrn_radiation_wavelength 1.54184
_diffrn_reflns_av_R_equivalents 0.0185
_diffrn_reflns_av_unetI/netI 0.0231
_diffrn_reflns_limit_h_max 15
_diffrn_reflns_limit_h_min -11
_diffrn_reflns_limit_k_max 15
_diffrn_reflns_limit_k_min -14
_diffrn_reflns_limit_l_max 18
_diffrn_reflns_limit_l_min -33
_diffrn_reflns_number 4375
_diffrn_reflns_theta_full 25.0000
_diffrn_reflns_theta_max 70.72
_diffrn_reflns_theta_min 3.90
_diffrn_source 'SuperNova (Cu) X-ray Source'
_exptl_absorpt_coefficient_mu 5.351
_exptl_absorpt_correction_T_max 1.00000
_exptl_absorpt_correction_T_min 0.82812
_exptl_absorpt_correction_type multi-scan
_exptl_absorpt_process_details
;
CrysAlisPro, Agilent Technologies,
Version 1.171.35.19 (release 27-10-2011 CrysAlis171 .NET)
(compiled Oct 27 2011,15:02:11)
Empirical absorption correction using spherical harmonics,
 implemented in SCALE3 ABSPACK scaling algorithm.
;
_exptl_crystal_colour 'metallic whiteish white'
_exptl_crystal_colour_lustre metallic
_exptl_crystal_colour_modifier whiteish
_exptl_crystal_colour_primary white
_exptl_crystal_density_diffrn 1.6901
_exptl_crystal_density_method 'not measured'
_exptl_crystal_description cube
_exptl_crystal_F_000 2138.9865
_exptl_crystal_size_max 0.4
_exptl_crystal_size_mid 0.3
_exptl_crystal_size_min 0.2
_refine_diff_density_max 0.3203
_refine_diff_density_min -0.6658
_refine_diff_density_rms 0.1168
_refine_ls_d_res_high 0.8167
_refine_ls_d_res_low 11.3385
_refine_ls_goodness_of_fit_ref 1.0413
_refine_ls_hydrogen_treatment constr
_refine_ls_matrix_type full
_refine_ls_number_constraints 18
_refine_ls_number_parameters 124
_refine_ls_number_reflns 2026
_refine_ls_number_restraints 0
_refine_ls_restrained_S_all 1.0413
_refine_ls_R_factor_all 0.0695
_refine_ls_R_factor_gt 0.0536
_refine_ls_shift/su_max 0.0000
_refine_ls_shift/su_mean 0.0000
_refine_ls_structure_factor_coef Fsqd
_refine_ls_weighting_details 'w=1/[\s^2^(Fo^2^)+(0.1067P)^2^+0.6380P] where P=(Fo^2^+2Fc^2^)/3'
_refine_ls_weighting_scheme calc
_refine_ls_wR_factor_gt 0.1478
_refine_ls_wR_factor_ref 0.1735
_reflns_Friedel_coverage 0.0
_reflns_limit_h_max 15
_reflns_limit_h_min 0
_reflns_limit_k_max 15
_reflns_limit_k_min 0
_reflns_limit_l_max 33
_reflns_limit_l_min 0
_reflns_number_gt 1450
_reflns_number_total 2026
_reflns_threshold_expression I>=2u(I)
_cod_data_source_file c9nj05818d2.cif
_cod_data_source_block 3-CCDC1861564
_cod_depositor_comments 'Adding full bibliography for 7059363--7059367.cif.'
_cod_original_sg_symbol_H-M 'I 41/a'
_cod_database_code 7059366
_chemical_oxdiff_formula 'C20 H16 N4 Se2 Zn B F4'
_reflns_odcompleteness_completeness 99.90
_reflns_odcompleteness_iscentric 1
_reflns_odcompleteness_theta 66.97
_olex2_refinement_description
;
1. Fixed Uiso
 At 1.2 times of:
  All C(H) groups
 At 1.5 times of:
  All C(H,H,H) groups
2.a Ternary CH refined with riding coordinates:
 C5(H5)
2.b Aromatic/amide H refined with riding coordinates:
 C3(H3), C2(H2)
2.c Idealised Me refined as rotating group:
 C7(H7a,H7b,H7c), C4(H4a,H4b,H4c), C6(H6a,H6b,H6c)
;
_olex2_submission_special_instructions 'No special instructions were received'

loop_
_space_group_symop_id
_space_group_symop_operation_xyz
1 x,y,z
2 -y+1/4,x+3/4,z+3/4
3 y+1/4,-x+1/4,z+1/4
4 -x,-y+1/2,z
5 -x,-y,-z
6 y-1/4,-x-3/4,-z-3/4
7 -y-1/4,x-1/4,-z-1/4
8 x,y-1/2,-z
9 x+1/2,y+1/2,z+1/2
10 -y+3/4,x+5/4,z+5/4
11 y+3/4,-x+3/4,z+3/4
12 -x+1/2,-y+1,z+1/2
13 -x+1/2,-y+1/2,-z+1/2
14 y+1/4,-x-1/4,-z-1/4
15 -y+1/4,x+1/4,-z+1/4
16 x+1/2,y,-z+1/2

loop_
_atom_site_label
_atom_site_type_symbol
_atom_site_fract_x
_atom_site_fract_y
_atom_site_fract_z
_atom_site_U_iso_or_equiv
_atom_site_adp_type
_atom_site_occupancy
_atom_site_site_symmetry_order
_atom_site_refinement_flags_posn
_atom_site_refinement_flags_adp
_atom_site_refinement_flags_occupancy
Se1 Se 0.98164(4) 0.42054(5) 0.07989(3) 0.0997(3) Uani 1.000000 1 . . .
Zn1 Zn 1.0 0.25 0.125 0.0850(4) Uani 1.000000 4 S T P
N1 N 1.1836(4) 0.5265(4) 0.09701(17) 0.0955(11) Uani 1.000000 1 . . .
C1 C 1.1281(4) 0.4529(4) 0.07285(17) 0.0874(12) Uani 1.000000 1 . . .
N2 N 1.1959(4) 0.4050(4) 0.04223(17) 0.1041(13) Uani 1.000000 1 . . .
C3 C 1.2976(5) 0.4523(7) 0.0466(3) 0.127(2) Uani 1.000000 1 . . .
H3 H 1.3592(5) 0.4346(7) 0.0294(3) 0.152(3) Uiso 1.000000 1 R . .
C2 C 1.2885(5) 0.5286(6) 0.0809(2) 0.122(2) Uani 1.000000 1 . . .
H2 H 1.3428(5) 0.5742(6) 0.0916(2) 0.146(3) Uiso 1.000000 1 R . .
C5 C 1.1406(6) 0.5997(5) 0.1341(2) 0.1100(17) Uani 1.000000 1 . . .
H5 H 1.0650(6) 0.5811(5) 0.1398(2) 0.132(2) Uiso 1.000000 1 R . .
C7 C 1.2027(8) 0.5824(7) 0.1813(3) 0.159(3) Uani 1.000000 1 . . .
H7a H 1.224(6) 0.5082(16) 0.1838(15) 0.239(5) Uiso 1.000000 1 GR . .
H7b H 1.266(4) 0.627(5) 0.1815(14) 0.239(5) Uiso 1.000000 1 GR . .
H7c H 1.158(2) 0.601(7) 0.2081(3) 0.239(5) Uiso 1.000000 1 GR . .
C4 C 1.1717(7) 0.3227(6) 0.0075(3) 0.133(2) Uani 1.000000 1 . . .
H4a H 1.157(6) 0.2562(15) 0.0239(3) 0.200(3) Uiso 1.000000 1 GR . .
H4b H 1.110(3) 0.343(3) -0.0109(17) 0.200(3) Uiso 1.000000 1 GR . .
H4c H 1.232(2) 0.313(4) -0.0137(16) 0.200(3) Uiso 1.000000 1 GR . .
C6 C 1.1453(9) 0.7133(6) 0.1173(4) 0.172(4) Uani 1.000000 1 . . .
H6a H 1.2191(9) 0.735(2) 0.114(3) 0.259(6) Uiso 1.000000 1 GR . .
H6b H 1.111(6) 0.7192(14) 0.0866(15) 0.259(6) Uiso 1.000000 1 GR . .
H6c H 1.109(6) 0.7588(11) 0.1402(16) 0.259(6) Uiso 1.000000 1 GR . .
B6 B 1.5 0.75 0.0320(6) 0.126(4) Uani 1.000000 2 S T P
F3 F 1.4955(9) 0.6431(9) 0.0308(5) 0.305(6) Uani 1.000000 1 . . .
F4 F 1.5944(7) 0.7462(10) 0.0520(5) 0.317(6) Uani 1.000000 1 . . .
F1 F 1.5 0.75 -0.0172(6) 0.337(9) Uani 1.000000 2 S T P

loop_
_atom_site_aniso_label
_atom_site_aniso_U_11
_atom_site_aniso_U_22
_atom_site_aniso_U_33
_atom_site_aniso_U_12
_atom_site_aniso_U_13
_atom_site_aniso_U_23
Se1 0.0801(4) 0.0852(4) 0.1339(6) -0.0027(2) -0.0090(3) 0.0168(3)
Zn1 0.0757(5) 0.0757(5) 0.1038(9) -0.000000 -0.000000 0.000000
N1 0.089(3) 0.088(3) 0.110(3) -0.012(2) -0.001(2) 0.005(2)
C1 0.086(3) 0.083(3) 0.094(3) -0.003(2) 0.001(2) 0.016(2)
N2 0.108(3) 0.110(3) 0.094(3) -0.009(3) 0.010(3) 0.003(2)
C3 0.090(4) 0.163(7) 0.127(5) -0.010(4) 0.019(3) 0.019(5)
C2 0.088(4) 0.141(6) 0.135(5) -0.024(4) 0.016(3) 0.012(5)
C5 0.112(4) 0.099(4) 0.120(4) -0.010(3) -0.004(3) -0.006(3)
C7 0.199(9) 0.138(6) 0.141(6) 0.034(6) -0.043(6) -0.036(5)
C4 0.152(6) 0.122(5) 0.126(5) -0.006(5) 0.015(4) -0.017(4)
C6 0.221(10) 0.100(5) 0.196(9) 0.026(6) 0.021(8) 0.026(5)
B6 0.109(8) 0.107(8) 0.162(11) -0.023(6) -0.000000 0.000000
F3 0.271(11) 0.223(9) 0.421(17) -0.007(8) -0.011(10) 0.066(10)
F4 0.171(7) 0.317(13) 0.465(16) -0.027(7) -0.089(9) -0.029(11)
F1 0.53(3) 0.257(14) 0.223(12) -0.067(16) -0.000000 0.000000

loop_
_atom_type_symbol
_atom_type_scat_dispersion_real
_atom_type_scat_dispersion_imag
_atom_type_scat_Cromer_Mann_a1
_atom_type_scat_Cromer_Mann_a2
_atom_type_scat_Cromer_Mann_a3
_atom_type_scat_Cromer_Mann_a4
_atom_type_scat_Cromer_Mann_b1
_atom_type_scat_Cromer_Mann_b2
_atom_type_scat_Cromer_Mann_b3
_atom_type_scat_Cromer_Mann_b4
_atom_type_scat_Cromer_Mann_c
_atom_type_scat_source
_atom_type_scat_dispersion_source
C 0.01920 0.00962 2.31000 1.02000 1.58860 0.86500 20.84390 10.20750 0.56870 51.65120 0.215599998832 'International Tables Volume C Table 6.1.1.4 (pp. 500-502)' 'Henke, Gullikson and Davis, At. Data and Nucl. Data Tables, 1993, 54, 2'
B 0.00963 0.00408 2.05450 1.33260 1.09790 0.70680 23.21850 1.02100 60.34980 0.14030 -0.193200007081 'International Tables Volume C Table 6.1.1.4 (pp. 500-502)' 'Henke, Gullikson and Davis, At. Data and Nucl. Data Tables, 1993, 54, 2'
F 0.07537 0.05506 3.53920 2.64120 1.51700 1.02430 10.28250 4.29440 0.26150 26.14760 0.277599990368 'International Tables Volume C Table 6.1.1.4 (pp. 500-502)' 'Henke, Gullikson and Davis, At. Data and Nucl. Data Tables, 1993, 54, 2'
H 0.00000 0.00000 0.49300 0.32291 0.14019 0.04081 10.51090 26.12570 3.14236 57.79970 0.0030380000826 'International Tables Volume C Table 6.1.1.4 (pp. 500-502)' 'Henke, Gullikson and Davis, At. Data and Nucl. Data Tables, 1993, 54, 2'
Zn -1.55628 0.70462 14.07430 7.03180 5.16520 2.41000 3.26550 0.23330 10.31630 58.70970 1.30410003662 'International Tables Volume C Table 6.1.1.4 (pp. 500-502)' 'Henke, Gullikson and Davis, At. Data and Nucl. Data Tables, 1993, 54, 2'
N 0.03256 0.01839 12.21260 3.13220 2.01250 1.16630 0.00570 9.89330 28.99750 0.58260 -11.5290002823 'International Tables Volume C Table 6.1.1.4 (pp. 500-502)' 'Henke, Gullikson and Davis, At. Data and Nucl. Data Tables, 1993, 54, 2'
Se -0.79210 1.18296 17.00060 5.81960 3.97310 4.35430 2.40980 0.27260 15.23720 43.81630 2.84089994431 'International Tables Volume C Table 6.1.1.4 (pp. 500-502)' 'Henke, Gullikson and Davis, At. Data and Nucl. Data Tables, 1993, 54, 2'

loop_
_geom_angle_atom_site_label_1
_geom_angle_atom_site_label_2
_geom_angle_atom_site_label_3
_geom_angle
_geom_angle_site_symmetry_1
_geom_angle_site_symmetry_3
_geom_angle_publ_flag
C1 Se1 Zn1 98.46(15) . 4_755 ?
Se1 Zn1 Se1 104.863(14) 6_676 4_755 ?
Se1 Zn1 Se1 119.14(3) . 4_755 ?
Se1 Zn1 Se1 104.863(14) 15_645 . ?
Se1 Zn1 Se1 119.14(3) 15_645 6_676 ?
Se1 Zn1 Se1 104.863(15) 6_676 . ?
Se1 Zn1 Se1 104.863(15) 15_645 4_755 ?
C2 N1 C1 109.9(5) . . ?
C5 N1 C1 126.2(5) . . ?
C5 N1 C2 123.9(5) . . ?
N1 C1 Se1 126.8(4) . . ?
N2 C1 Se1 125.6(4) . . ?
N2 C1 N1 107.5(5) . . ?
C3 N2 C1 109.1(5) . . ?
C4 N2 C1 127.7(5) . . ?
C4 N2 C3 123.2(6) . . ?
C2 C3 N2 106.4(6) . . ?
C3 C2 N1 107.1(6) . . ?
C7 C5 N1 109.1(6) . . ?
C6 C5 N1 110.6(6) . . ?
C6 C5 C7 112.4(7) . . ?
F3 B6 F3 177.3(19) 4_865 . ?
F4 B6 F3 90.4(7) 4_865 . ?
F4 B6 F3 90.7(7) 4_865 4_865 ?
F4 B6 F3 90.7(7) . . ?
F4 B6 F3 90.4(7) . 4_865 ?
F4 B6 F4 129.4(19) 4_865 . ?
F1 B6 F3 88.6(10) . . ?
F1 B6 F3 88.6(10) . 4_865 ?
F1 B6 F4 115.3(9) . . ?
F1 B6 F4 115.3(9) . 4_865 ?

loop_
_geom_bond_atom_site_label_1
_geom_bond_atom_site_label_2
_geom_bond_distance
_geom_bond_site_symmetry_2
_geom_bond_publ_flag
Se1 Zn1 2.4713(6) 4_755 ?
Se1 C1 1.874(5) . ?
N1 C1 1.327(6) . ?
N1 C2 1.379(7) . ?
N1 C5 1.474(7) . ?
C1 N2 1.335(7) . ?
N2 C3 1.398(8) . ?
N2 C4 1.437(8) . ?
C3 C2 1.346(10) . ?
C5 C7 1.534(9) . ?
C5 C6 1.487(10) . ?
B6 F3 1.329(11) . ?
B6 F3 1.329(11) 4_865 ?
B6 F4 1.299(11) 4_865 ?
B6 F4 1.299(11) . ?
B6 F1 1.366(19) . ?
